data_1008229
loop_
_publ_author_name
'Deschamps, A'
'Bertaut, F'

_publ_section_title
;
Sur la substitution de baryum par une terre rare dans l'hexaferrite Ba
O, (Fe~2~ O~3~)~6~
;
_journal_coden_ASTM COREAF
_journal_name_full
;
Comptes Rendus Hebdomadaires des Seances de l'Academie des Sciences
(1884 - 1965)
;
_journal_page_first 3069
_journal_page_last 3072
_journal_volume 244
_journal_year 1957
_chemical_formula_structural 'Ba0.1 La0.9 Fe12 O19'
_chemical_formula_sum 'Ba0.1 Fe12 La0.9 O19'
_chemical_name_systematic 'Barium lanthanum iron oxide (0.1/0.9/12/19)'
_space_group_IT_number 194
_symmetry_cell_setting hexagonal
_symmetry_Int_Tables_number 194
_symmetry_space_group_name_Hall '-P 6c 2c'
_symmetry_space_group_name_H-M 'P 63/m m c'
_cell_angle_alpha 90
_cell_angle_beta 90
_cell_angle_gamma 120
_cell_formula_units_Z 0
_cell_length_a 5.88
_cell_length_b 5.88
_cell_length_c 22.971
_cell_volume 687.8
_cod_original_formula_sum 'Ba.1 Fe12 La.9 O19'
_cod_database_code 1008229

loop_
_symmetry_equiv_pos_as_xyz
x,y,z
-y,x-y,z
y-x,-x,z
-y,-x,z
y-x,y,z
x,x-y,z
-x,-y,-z
y,y-x,-z
x-y,x,-z
y,x,-z
x-y,-y,-z
-x,y-x,-z
-x,-y,1/2+z
y,y-x,1/2+z
x-y,x,1/2+z
y,x,1/2+z
x-y,-y,1/2+z
-x,y-x,1/2+z
x,y,1/2-z
-y,x-y,1/2-z
y-x,-x,1/2-z
-y,-x,1/2-z
y-x,y,1/2-z
x,x-y,1/2-z

loop_
_atom_site_label
_atom_site_fract_x
_atom_site_fract_y
_atom_site_fract_z
? ? ? ?
